data_7123988
loop_
_publ_author_name
'Sen, Sajal'
'Li, Yue'
'Lynch, Vincent'
'Arumugam, Kuppuswamy'
'Sessler, Jonathan L.'
'Arambula, Jonathan'

_publ_section_title
;
 Expanding the biological utility of bis-NHC gold(I) complexes through
 post synthetic carbamate conjugation
;
_journal_name_full 'Chemical Communications'
_journal_paper_doi 10.1039/C9CC05635A
_journal_year 2019
_chemical_formula_moiety 'C32 H29 N3 O2, C27 H36 N2, Au 1+, P F6 1-'
_chemical_formula_sum 'C59 H65 Au F6 N5 O2 P'
_chemical_formula_weight 1218.09
_space_group_crystal_system monoclinic
_space_group_IT_number 4
_space_group_name_Hall 'P 2yb'
_space_group_name_H-M_alt 'P 1 21 1'
_symmetry_space_group_name_Hall 'P 2yb'
_symmetry_space_group_name_H-M 'P 1 21 1'
_atom_sites_solution_hydrogens mixed
_audit_creation_method SHELXL-2016/6
_audit_update_record
;
2019-07-13 deposited with the CCDC.    2019-08-14 downloaded from the CCDC.
;
_cell_angle_alpha 90
_cell_angle_beta 94.2560(10)
_cell_angle_gamma 90
_cell_formula_units_Z 2
_cell_length_a 11.0376(11)
_cell_length_b 22.224(2)
_cell_length_c 12.1752(14)
_cell_measurement_reflns_used 38092
_cell_measurement_temperature 100(2)
_cell_measurement_theta_max 27.5
_cell_measurement_theta_min 1.66
_cell_volume 2978.3(5)
_computing_cell_refinement 'CrysAlisPro V 1.171.39.46, Agilent Technologies'
_computing_data_collection 'CrystalClear 1.40 (Rigaku Inc., 2008)'
_computing_data_reduction 'CrysAlisPro V 1.171.39.46, Agilent Technologies'
_computing_molecular_graphics 'XP SHELXTL/PC, Siemens Analytical'
_computing_publication_material 'XP SHELXTL/PC, Siemens Analytical'
_computing_structure_refinement 'SHELXL-2016/6 (Sheldrick, 2015)'
_computing_structure_solution
;

Sheldrick. G. M.  (2015) SHELXT. Acta Cryst. A71, 3-8.

;
_diffrn_ambient_temperature 100(2)
_diffrn_measured_fraction_theta_full 1.000
_diffrn_measured_fraction_theta_max 1.000
_diffrn_measurement_device_type 'Rigaku AFC-12 with a Saturn 724+ CCD'
_diffrn_measurement_method \w-scans
_diffrn_radiation_type MoK\a
_diffrn_radiation_wavelength 0.71073
_diffrn_reflns_av_R_equivalents 0.0363
_diffrn_reflns_av_unetI/netI 0.0316
_diffrn_reflns_Laue_measured_fraction_full 1.000
_diffrn_reflns_Laue_measured_fraction_max 1.000
_diffrn_reflns_limit_h_max 14
_diffrn_reflns_limit_h_min -14
_diffrn_reflns_limit_k_max 28
_diffrn_reflns_limit_k_min -28
_diffrn_reflns_limit_l_max 15
_diffrn_reflns_limit_l_min -15
_diffrn_reflns_number 57083
_diffrn_reflns_point_group_measured_fraction_full 1.000
_diffrn_reflns_point_group_measured_fraction_max 1.000
_diffrn_reflns_theta_full 25.242
_diffrn_reflns_theta_max 27.484
_diffrn_reflns_theta_min 1.677
_diffrn_source 'fine focus sealed tube'
_exptl_absorpt_coefficient_mu 2.559
_exptl_absorpt_correction_T_max 1.00
_exptl_absorpt_correction_T_min 0.720
_exptl_absorpt_correction_type multi-scan
_exptl_absorpt_process_details
;
CrysAlisPro 1.171.39.46 (Rigaku Oxford Diffraction, 2018)
Empirical absorption correction using spherical harmonics,
 implemented in SCALE3 ABSPACK scaling algorithm.
;
_exptl_crystal_colour colorless
_exptl_crystal_density_diffrn 1.358
_exptl_crystal_description prism
_exptl_crystal_F_000 1236
_exptl_crystal_size_max 0.2
_exptl_crystal_size_mid 0.1
_exptl_crystal_size_min 0.04
_refine_diff_density_max 0.559
_refine_diff_density_min -0.462
_refine_diff_density_rms 0.059
_refine_ls_abs_structure_details
;
 Refined as an inversion twin.
;
_refine_ls_abs_structure_Flack 0.187(4)
_refine_ls_extinction_method none
_refine_ls_goodness_of_fit_ref 1.024
_refine_ls_hydrogen_treatment mixed
_refine_ls_matrix_type full
_refine_ls_number_parameters 683
_refine_ls_number_reflns 13589
_refine_ls_number_restraints 2
_refine_ls_restrained_S_all 1.024
_refine_ls_R_factor_all 0.0255
_refine_ls_R_factor_gt 0.0227
_refine_ls_shift/su_max 0.047
_refine_ls_shift/su_mean 0.000
_refine_ls_structure_factor_coef Fsqd
_refine_ls_weighting_details 'w=1/[\s^2^(Fo^2^)+(0.0234P)^2^+0.8711P] where P=(Fo^2^+2Fc^2^)/3'
_refine_ls_weighting_scheme calc
_refine_ls_wR_factor_gt 0.0470
_refine_ls_wR_factor_ref 0.0478
_reflns_Friedel_coverage 0.949
_reflns_Friedel_fraction_full 1.000
_reflns_Friedel_fraction_max 1.000
_reflns_number_gt 12887
_reflns_number_total 13589
_reflns_threshold_expression 'I > 2\s(I)'
_cod_data_source_file c9cc05635a2.cif
_cod_data_source_block shelx_CCDC1
_cod_database_code 7123988
_shelx_shelxl_version_number 2016/6
_shelx_space_group_comment
;
The symmetry employed for this shelxl refinement is uniquely defined
by the following loop, which should always be used as a source of
symmetry information in preference to the above space-group names.
They are only intended as comments.
;
_platon_squeeze_void_probe_radius 1.20

loop_
_space_group_symop_operation_xyz
'x, y, z'
'-x, y+1/2, -z'

loop_
_atom_site_label
_atom_site_type_symbol
_atom_site_fract_x
_atom_site_fract_y
_atom_site_fract_z
_atom_site_U_iso_or_equiv
_atom_site_adp_type
_atom_site_occupancy
_atom_site_site_symmetry_order
_atom_site_calc_flag
_atom_site_refinement_flags_posn
_atom_site_refinement_flags_adp
C1 C -0.0644(3) 0.26394(17) 0.1346(3) 0.0147(7) Uani 1 1 d . .
C2 C -0.2044(4) 0.22506(19) 0.0109(3) 0.0209(9) Uani 1 1 d . .
H2 H -0.239672 0.204717 -0.052286 0.025 Uiso 1 1 calc R U
C3 C -0.2637(4) 0.25237(19) 0.0886(3) 0.0227(9) Uani 1 1 d . .
H3 H -0.349256 0.254594 0.091933 0.027 Uiso 1 1 calc R U
C4 C 0.0169(3) 0.20513(19) -0.0143(3) 0.0202(8) Uani 1 1 d . .
C5 C 0.0665(5) 0.2376(3) -0.0972(5) 0.0268(13) Uani 1 1 d . .
C6 C 0.1677(4) 0.2112(2) -0.1432(4) 0.0310(11) Uani 1 1 d . .
H6 H 0.205454 0.231622 -0.200203 0.037 Uiso 1 1 calc R U
C7 C 0.2125(4) 0.1562(2) -0.1064(4) 0.0366(12) Uani 1 1 d . .
H7 H 0.281903 0.139578 -0.136883 0.044 Uiso 1 1 calc R U
C8 C 0.1572(4) 0.1251(2) -0.0254(4) 0.0333(11) Uani 1 1 d . .
H8 H 0.187719 0.086741 -0.002484 0.040 Uiso 1 1 calc R U
C9 C 0.0571(4) 0.1491(2) 0.0232(3) 0.0252(9) Uani 1 1 d . .
C10 C 0.0170(4) 0.2968(3) -0.1386(3) 0.0272(10) Uani 1 1 d . .
H10 H -0.061324 0.303809 -0.104356 0.033 Uiso 1 1 calc R U
C11 C -0.0107(4) 0.2957(4) -0.2637(3) 0.0342(10) Uani 1 1 d . .
H11A H -0.045833 0.334394 -0.288147 0.051 Uiso 1 1 calc R U
H11B H -0.068696 0.263364 -0.283409 0.051 Uiso 1 1 calc R U
H11C H 0.064515 0.288677 -0.299718 0.051 Uiso 1 1 calc R U
C12 C 0.1032(6) 0.3483(3) -0.1027(5) 0.0349(15) Uani 1 1 d . .
H12A H 0.115585 0.348892 -0.022169 0.052 Uiso 1 1 calc R U
H12B H 0.067794 0.386638 -0.128645 0.052 Uiso 1 1 calc R U
H12C H 0.181444 0.342324 -0.134306 0.052 Uiso 1 1 calc R U
C13 C -0.0004(5) 0.1154(2) 0.1144(4) 0.0324(11) Uani 1 1 d . .
H13 H -0.078440 0.136167 0.127369 0.039 Uiso 1 1 calc R U
C14 C -0.0314(6) 0.0500(2) 0.0831(5) 0.0463(14) Uani 1 1 d . .
H14A H -0.083287 0.049342 0.014195 0.069 Uiso 1 1 calc R U
H14B H -0.074362 0.031244 0.141763 0.069 Uiso 1 1 calc R U
H14C H 0.043695 0.027796 0.073248 0.069 Uiso 1 1 calc R U
C15 C 0.0803(5) 0.1184(3) 0.2219(4) 0.0413(13) Uani 1 1 d . .
H15A H 0.154867 0.095334 0.214025 0.062 Uiso 1 1 calc R U
H15B H 0.036716 0.101337 0.281885 0.062 Uiso 1 1 calc R U
H15C H 0.101134 0.160420 0.238740 0.062 Uiso 1 1 calc R U
C16 C -0.2020(3) 0.30687(16) 0.2653(3) 0.0178(9) Uani 1 1 d . .
C17 C -0.2002(4) 0.27289(18) 0.3612(3) 0.0222(10) Uani 1 1 d . .
C18 C -0.2261(4) 0.3021(2) 0.4575(3) 0.0260(13) Uani 1 1 d . .
H18 H -0.227494 0.280129 0.524249 0.031 Uiso 1 1 calc R U
C19 C -0.2497(4) 0.3634(2) 0.4564(4) 0.0281(10) Uani 1 1 d . .
H19 H -0.266953 0.383030 0.522727 0.034 Uiso 1 1 calc R U
C20 C -0.2487(5) 0.3964(2) 0.3598(4) 0.0256(11) Uani 1 1 d . .
H20 H -0.263861 0.438468 0.361172 0.031 Uiso 1 1 calc R U
C21 C -0.2257(4) 0.3687(2) 0.2613(4) 0.0230(9) Uani 1 1 d . .
C22 C -0.1732(4) 0.2053(2) 0.3630(4) 0.0278(10) Uani 1 1 d . .
H22 H -0.137721 0.195025 0.292173 0.033 Uiso 1 1 calc R U
C23 C -0.0801(7) 0.1889(3) 0.4557(5) 0.074(2) Uani 1 1 d . .
H23A H -0.004281 0.210610 0.446335 0.111 Uiso 1 1 calc R U
H23B H -0.064894 0.145495 0.454378 0.111 Uiso 1 1 calc R U
H23C H -0.110956 0.200023 0.526351 0.111 Uiso 1 1 calc R U
C24 C -0.2887(7) 0.1695(3) 0.3682(8) 0.075(3) Uani 1 1 d . .
H24A H -0.268843 0.126626 0.376192 0.112 Uiso 1 1 calc R U
H24B H -0.340624 0.175651 0.300244 0.112 Uiso 1 1 calc R U
H24C H -0.331801 0.182777 0.431391 0.112 Uiso 1 1 calc R U
C25 C -0.2220(4) 0.4055(2) 0.1573(4) 0.0278(10) Uani 1 1 d . .
H25 H -0.228251 0.376887 0.093684 0.033 Uiso 1 1 calc R U
C26 C -0.1005(5) 0.4388(3) 0.1548(5) 0.0469(14) Uani 1 1 d . .
H26A H -0.089687 0.465603 0.218697 0.070 Uiso 1 1 calc R U
H26B H -0.100211 0.462496 0.087014 0.070 Uiso 1 1 calc R U
H26C H -0.033972 0.409489 0.157266 0.070 Uiso 1 1 calc R U
C27 C -0.3278(5) 0.4500(2) 0.1409(4) 0.0418(13) Uani 1 1 d . .
H27A H -0.404752 0.428419 0.145153 0.063 Uiso 1 1 calc R U
H27B H -0.326165 0.469115 0.068519 0.063 Uiso 1 1 calc R U
H27C H -0.320043 0.480796 0.198514 0.063 Uiso 1 1 calc R U
C28 C 0.2500(3) 0.32128(17) 0.2900(3) 0.0168(8) Uani 1 1 d . .
C29 C 0.4488(4) 0.3307(2) 0.3436(3) 0.0248(10) Uani 1 1 d . .
H29 H 0.533963 0.323648 0.350167 0.030 Uiso 1 1 calc R U
C30 C 0.3892(4) 0.3746(2) 0.3934(4) 0.0252(11) Uani 1 1 d . .
H30 H 0.423724 0.404232 0.442480 0.030 Uiso 1 1 calc R U
C31 C 0.3870(3) 0.24328(19) 0.2234(3) 0.0192(8) Uani 1 1 d . .
C32 C 0.4150(3) 0.24605(19) 0.1146(4) 0.0204(9) Uani 1 1 d . .
C33 C 0.4461(4) 0.1932(2) 0.0641(4) 0.0235(9) Uani 1 1 d . .
H33 H 0.466372 0.194086 -0.010322 0.028 Uiso 1 1 calc R U
C34 C 0.4484(4) 0.1384(2) 0.1202(4) 0.0281(10) Uani 1 1 d . .
C35 C 0.4149(4) 0.1370(2) 0.2263(4) 0.0313(10) Uani 1 1 d . .
H35 H 0.412735 0.099412 0.263192 0.038 Uiso 1 1 calc R U
C36 C 0.3835(4) 0.1893(2) 0.2821(3) 0.0260(10) Uani 1 1 d . .
C37 C 0.4126(4) 0.30507(17) 0.0544(4) 0.0270(12) Uani 1 1 d . .
H37A H 0.433013 0.298472 -0.021681 0.041 Uiso 1 1 calc R U
H37B H 0.472008 0.332541 0.091245 0.041 Uiso 1 1 calc R U
H37C H 0.331233 0.322723 0.054240 0.041 Uiso 1 1 calc R U
C38 C 0.4874(5) 0.0814(2) 0.0646(5) 0.0428(13) Uani 1 1 d . .
H38A H 0.485093 0.087802 -0.015163 0.064 Uiso 1 1 calc R U
H38B H 0.432145 0.048518 0.080491 0.064 Uiso 1 1 calc R U
H38C H 0.570313 0.070884 0.092489 0.064 Uiso 1 1 calc R U
C39 C 0.3484(6) 0.1871(3) 0.3991(4) 0.0414(15) Uani 1 1 d . .
H39A H 0.407426 0.209987 0.446477 0.062 Uiso 1 1 calc R U
H39B H 0.347635 0.145135 0.423960 0.062 Uiso 1 1 calc R U
H39C H 0.267403 0.204585 0.403072 0.062 Uiso 1 1 calc R U
C40 C 0.1687(4) 0.4014(2) 0.4054(4) 0.0253(9) Uani 1 1 d . .
H40A H 0.103347 0.409292 0.347064 0.030 Uiso 1 1 calc R U
H40B H 0.199742 0.440695 0.433796 0.030 Uiso 1 1 calc R U
C41 C 0.1176(4) 0.3663(2) 0.4980(4) 0.0270(10) Uani 1 1 d . .
H41A H 0.056356 0.390979 0.532866 0.032 Uiso 1 1 calc R U
H41B H 0.077047 0.329401 0.468182 0.032 Uiso 1 1 calc R U
C42 C 0.2479(4) 0.3943(2) 0.6533(3) 0.0247(9) Uani 1 1 d . .
C43 C 0.4095(4) 0.4177(2) 0.7955(3) 0.0292(10) Uani 1 1 d . .
H43A H 0.411754 0.398056 0.868630 0.035 Uiso 1 1 calc R U
H43B H 0.361666 0.455233 0.799293 0.035 Uiso 1 1 calc R U
C44 C 0.5358(4) 0.4329(2) 0.7695(4) 0.0247(10) Uani 1 1 d . .
C45 C 0.5596(4) 0.46954(19) 0.6782(3) 0.0221(9) Uani 1 1 d . .
C46 C 0.4637(4) 0.49753(19) 0.6087(3) 0.0240(9) Uani 1 1 d . .
H46 H 0.381664 0.492833 0.625944 0.029 Uiso 1 1 calc R U
C47 C 0.4885(5) 0.5301(2) 0.5199(4) 0.0286(12) Uani 1 1 d . .
H47 H 0.423473 0.548156 0.476246 0.034 Uiso 1 1 calc R U
C48 C 0.6108(4) 0.53838(19) 0.4892(3) 0.0252(9) Uani 1 1 d . .
C49 C 0.6383(5) 0.5718(2) 0.3964(4) 0.0330(11) Uani 1 1 d . .
H49 H 0.574578 0.588516 0.349180 0.040 Uiso 1 1 calc R U
C50 C 0.7579(5) 0.5805(2) 0.3736(4) 0.0373(12) Uani 1 1 d . .
H50 H 0.775309 0.603688 0.311162 0.045 Uiso 1 1 calc R U
C51 C 0.8523(5) 0.5562(2) 0.4394(4) 0.0323(11) Uani 1 1 d . .
H51 H 0.933753 0.562721 0.421857 0.039 Uiso 1 1 calc R U
C52 C 0.8287(4) 0.5219(2) 0.5325(4) 0.0276(10) Uani 1 1 d . .
C53 C 0.9246(4) 0.4954(2) 0.5999(4) 0.0279(10) Uani 1 1 d . .
H53 H 1.005779 0.499120 0.579766 0.034 Uiso 1 1 calc R U
C54 C 0.9019(4) 0.4645(2) 0.6933(4) 0.0312(11) Uani 1 1 d . .
H54 H 0.967471 0.449676 0.740548 0.037 Uiso 1 1 calc R U
C55 C 0.7797(4) 0.45461(19) 0.7199(3) 0.0227(9) Uani 1 1 d . .
C56 C 0.7526(4) 0.4199(2) 0.8115(4) 0.0273(10) Uani 1 1 d . .
H56 H 0.816790 0.403596 0.858660 0.033 Uiso 1 1 calc R U
C57 C 0.6329(5) 0.4094(2) 0.8336(4) 0.0272(11) Uani 1 1 d . .
H57 H 0.617151 0.385112 0.895196 0.033 Uiso 1 1 calc R U
C58 C 0.6823(4) 0.47930(18) 0.6535(3) 0.0209(8) Uani 1 1 d . .
C59 C 0.7068(4) 0.51334(18) 0.5581(3) 0.0224(9) Uani 1 1 d . .
N1 N -0.0813(3) 0.23220(15) 0.0403(3) 0.0166(7) Uani 1 1 d . .
N2 N -0.1763(3) 0.27696(13) 0.1639(3) 0.0162(9) Uani 1 1 d . .
N3 N 0.3622(3) 0.2975(3) 0.2809(2) 0.0210(9) Uani 1 1 d . .
N4 N 0.2673(3) 0.36814(16) 0.3587(3) 0.0206(7) Uani 1 1 d . .
N5 N 0.3500(4) 0.37771(18) 0.7130(3) 0.0266(8) Uani 1 1 d D .
O1 O 0.2139(3) 0.35024(14) 0.5790(2) 0.0265(7) Uani 1 1 d . .
O2 O 0.1932(3) 0.44063(15) 0.6612(3) 0.0308(7) Uani 1 1 d . .
F1 F 0.5715(3) 0.18479(16) 0.6220(3) 0.0532(9) Uani 1 1 d . .
F2 F 0.5510(4) 0.26976(13) 0.8296(3) 0.0636(11) Uani 1 1 d . .
F3 F 0.4198(3) 0.2165(3) 0.7189(4) 0.1004(18) Uani 1 1 d . .
F4 F 0.5796(5) 0.17135(18) 0.8061(3) 0.0741(15) Uani 1 1 d . .
F5 F 0.7018(3) 0.2370(2) 0.7313(3) 0.0739(12) Uani 1 1 d . .
F6 F 0.5421(4) 0.2831(2) 0.6459(3) 0.0776(13) Uani 1 1 d . .
P1 P 0.56111(11) 0.22755(6) 0.72539(10) 0.0282(3) Uani 1 1 d . .
Au1 Au 0.09372(2) 0.29133(2) 0.21318(2) 0.01512(4) Uani 1 1 d . .
H5N H 0.373(7) 0.343(2) 0.692(6) 0.09(3) Uiso 1 1 d D .

loop_
_atom_site_aniso_label
_atom_site_aniso_U_11
_atom_site_aniso_U_22
_atom_site_aniso_U_33
_atom_site_aniso_U_23
_atom_site_aniso_U_13
_atom_site_aniso_U_12
C1 0.0153(18) 0.0154(17) 0.0134(18) 0.0019(15) 0.0009(14) -0.0011(15)
C2 0.0165(19) 0.025(2) 0.021(2) -0.0043(17) -0.0032(16) -0.0008(17)
C3 0.0140(19) 0.028(2) 0.025(2) -0.0060(18) -0.0038(16) -0.0009(17)
C4 0.0164(18) 0.026(2) 0.0180(19) -0.0083(17) -0.0005(15) 0.0007(17)
C5 0.019(2) 0.038(3) 0.024(3) -0.007(2) 0.0042(19) 0.002(2)
C6 0.025(2) 0.047(3) 0.021(2) -0.005(2) 0.0060(18) 0.003(2)
C7 0.028(2) 0.051(3) 0.031(3) -0.015(2) 0.000(2) 0.012(2)
C8 0.029(2) 0.034(3) 0.037(3) -0.007(2) -0.001(2) 0.010(2)
C9 0.025(2) 0.028(2) 0.022(2) -0.0062(18) -0.0025(17) 0.0060(19)
C10 0.0265(17) 0.034(3) 0.0212(17) 0.003(3) 0.0051(14) 0.000(3)
C11 0.038(2) 0.042(3) 0.0233(18) 0.008(3) 0.0007(16) -0.007(4)
C12 0.048(4) 0.030(3) 0.027(3) 0.004(2) 0.003(3) -0.009(3)
C13 0.035(3) 0.026(2) 0.035(3) 0.004(2) -0.002(2) 0.005(2)
C14 0.060(4) 0.033(3) 0.042(3) 0.006(2) -0.017(3) -0.011(3)
C15 0.053(3) 0.035(3) 0.035(3) 0.000(2) -0.003(3) -0.001(2)
C16 0.0113(15) 0.021(3) 0.0214(19) -0.0041(14) 0.0017(14) -0.0020(13)
C17 0.0165(18) 0.030(3) 0.020(2) -0.0012(15) 0.0032(15) -0.0029(15)
C18 0.0235(18) 0.038(4) 0.0165(17) -0.0013(19) 0.0014(14) -0.002(2)
C19 0.024(2) 0.038(3) 0.022(2) -0.010(2) 0.0012(18) 0.001(2)
C20 0.024(3) 0.023(3) 0.030(2) -0.011(2) 0.004(2) -0.004(2)
C21 0.0158(19) 0.027(2) 0.026(2) -0.0038(18) -0.0001(17) -0.0019(17)
C22 0.030(2) 0.028(3) 0.026(2) 0.0019(19) 0.0106(19) 0.000(2)
C23 0.122(7) 0.040(4) 0.054(4) -0.001(3) -0.033(4) 0.027(4)
C24 0.062(5) 0.036(4) 0.133(7) -0.019(4) 0.052(5) -0.016(3)
C25 0.034(2) 0.024(2) 0.026(2) -0.0023(18) 0.0000(19) 0.006(2)
C26 0.045(3) 0.045(3) 0.051(3) 0.020(3) 0.009(3) -0.003(3)
C27 0.046(3) 0.043(3) 0.035(3) -0.003(2) -0.007(2) 0.009(3)
C28 0.0174(18) 0.016(2) 0.0172(19) -0.0005(16) 0.0007(15) -0.0007(16)
C29 0.017(2) 0.031(2) 0.026(2) -0.0059(19) -0.0014(17) -0.0044(18)
C30 0.017(2) 0.030(3) 0.027(2) -0.009(2) -0.0032(19) -0.0036(19)
C31 0.0156(18) 0.019(2) 0.022(2) -0.0038(17) -0.0023(16) -0.0005(16)
C32 0.0115(18) 0.022(2) 0.028(2) -0.0019(19) 0.0012(16) -0.0013(16)
C33 0.017(2) 0.028(2) 0.026(2) -0.0029(18) 0.0018(17) -0.0022(17)
C34 0.027(2) 0.023(2) 0.033(2) -0.0060(19) -0.0052(19) 0.0038(18)
C35 0.037(3) 0.023(2) 0.034(3) 0.005(2) -0.004(2) 0.002(2)
C36 0.028(2) 0.024(2) 0.026(2) -0.0005(18) -0.0038(19) 0.0033(18)
C37 0.034(2) 0.018(3) 0.030(2) 0.0039(17) 0.0111(18) 0.0001(17)
C38 0.046(3) 0.030(3) 0.051(3) -0.012(2) -0.003(3) 0.006(2)
C39 0.062(4) 0.039(3) 0.023(3) 0.004(2) 0.002(3) 0.003(3)
C40 0.020(2) 0.028(2) 0.028(2) -0.0096(19) 0.0018(17) 0.0030(18)
C41 0.020(2) 0.032(3) 0.029(2) -0.0065(19) 0.0010(18) -0.0011(19)
C42 0.023(2) 0.029(2) 0.023(2) -0.0004(18) 0.0069(17) 0.0000(19)
C43 0.032(2) 0.036(3) 0.020(2) -0.0010(19) 0.0005(18) -0.004(2)
C44 0.025(2) 0.029(3) 0.020(2) -0.0033(19) -0.0027(18) 0.0047(19)
C45 0.026(2) 0.018(2) 0.022(2) -0.0043(17) -0.0008(17) 0.0005(17)
C46 0.027(2) 0.020(2) 0.024(2) -0.0064(18) -0.0024(17) -0.0012(18)
C47 0.030(3) 0.026(3) 0.028(3) -0.006(2) -0.007(2) 0.004(2)
C48 0.035(2) 0.019(2) 0.021(2) -0.0050(17) -0.0017(18) 0.0014(19)
C49 0.047(3) 0.026(3) 0.026(2) -0.0009(19) -0.003(2) 0.001(2)
C50 0.056(3) 0.030(3) 0.027(2) 0.000(2) 0.006(2) -0.007(2)
C51 0.036(3) 0.030(3) 0.032(3) -0.006(2) 0.010(2) -0.010(2)
C52 0.031(2) 0.020(2) 0.031(2) -0.0084(19) 0.0024(19) -0.0022(19)
C53 0.027(2) 0.024(2) 0.033(2) -0.0068(19) 0.0047(19) -0.0035(19)
C54 0.0120(19) 0.021(2) 0.059(3) 0.010(2) -0.007(2) 0.0028(17)
C55 0.024(2) 0.023(2) 0.021(2) -0.0047(17) -0.0015(17) -0.0029(17)
C56 0.027(2) 0.028(2) 0.025(2) 0.0004(18) -0.0083(18) 0.0033(19)
C57 0.036(3) 0.024(3) 0.022(2) 0.0025(19) 0.000(2) -0.004(2)
C58 0.028(2) 0.017(2) 0.018(2) -0.0063(16) -0.0001(16) 0.0034(17)
C59 0.032(2) 0.013(2) 0.023(2) -0.0033(16) 0.0028(18) -0.0020(17)
N1 0.0150(15) 0.0209(18) 0.0137(16) -0.0020(13) 0.0002(12) -0.0016(13)
N2 0.0128(13) 0.019(3) 0.0168(14) -0.0012(12) 0.0009(11) -0.0007(12)
N3 0.0143(12) 0.026(3) 0.0218(14) -0.005(2) -0.0011(10) 0.000(2)
N4 0.0195(17) 0.0219(19) 0.0208(18) -0.0040(14) 0.0032(14) -0.0002(14)
N5 0.026(2) 0.028(2) 0.026(2) -0.0029(16) 0.0015(16) -0.0013(17)
O1 0.0252(15) 0.0297(17) 0.0246(16) 0.0007(13) 0.0012(12) -0.0055(13)
O2 0.0226(15) 0.0357(19) 0.0345(18) -0.0091(14) 0.0041(13) 0.0009(14)
F1 0.063(2) 0.062(2) 0.0359(17) -0.0190(16) 0.0072(15) -0.0003(18)
F2 0.112(3) 0.0403(19) 0.0430(18) -0.0164(13) 0.0376(19) -0.0114(18)
F3 0.028(2) 0.172(5) 0.103(4) -0.036(4) 0.020(2) -0.012(3)
F4 0.134(5) 0.047(3) 0.045(3) 0.0078(19) 0.032(3) 0.010(3)
F5 0.0332(18) 0.124(4) 0.065(2) -0.017(2) 0.0041(17) -0.016(2)
F6 0.124(3) 0.061(3) 0.0524(18) 0.024(2) 0.0359(19) 0.039(3)
P1 0.0275(6) 0.0334(7) 0.0245(6) -0.0032(5) 0.0068(5) 0.0006(5)
Au1 0.01250(5) 0.01796(6) 0.01482(6) -0.00201(10) 0.00055(4) -0.00060(10)

loop_
_atom_type_symbol
_atom_type_description
_atom_type_scat_dispersion_real
_atom_type_scat_dispersion_imag
_atom_type_scat_source
C C 0.0033 0.0016 'International Tables Vol C Tables 4.2.6.8 and 6.1.1.4'
H H 0.0000 0.0000 'International Tables Vol C Tables 4.2.6.8 and 6.1.1.4'
N N 0.0061 0.0033 'International Tables Vol C Tables 4.2.6.8 and 6.1.1.4'
O O 0.0106 0.0060 'International Tables Vol C Tables 4.2.6.8 and 6.1.1.4'
F F 0.0171 0.0103 'International Tables Vol C Tables 4.2.6.8 and 6.1.1.4'
P P 0.1023 0.0942 'International Tables Vol C Tables 4.2.6.8 and 6.1.1.4'
Au Au -2.0133 8.8022 'International Tables Vol C Tables 4.2.6.8 and 6.1.1.4'

loop_
_geom_angle_atom_site_label_1
_geom_angle_atom_site_label_2
_geom_angle_atom_site_label_3
_geom_angle
N2 C1 N1 105.5(3)
N2 C1 Au1 126.0(3)
N1 C1 Au1 128.4(3)
C3 C2 N1 106.6(4)
C3 C2 H2 126.7
N1 C2 H2 126.7
C2 C3 N2 107.1(3)
C2 C3 H3 126.5
N2 C3 H3 126.5
C5 C4 C9 124.9(4)
C5 C4 N1 118.0(4)
C9 C4 N1 117.0(4)
C4 C5 C6 116.0(5)
C4 C5 C10 123.3(4)
C6 C5 C10 120.7(5)
C7 C6 C5 120.9(5)
C7 C6 H6 119.6
C5 C6 H6 119.6
C8 C7 C6 120.5(4)
C8 C7 H7 119.7
C6 C7 H7 119.7
C7 C8 C9 121.0(5)
C7 C8 H8 119.5
C9 C8 H8 119.5
C4 C9 C8 116.6(4)
C4 C9 C13 122.9(4)
C8 C9 C13 120.4(4)
C5 C10 C11 111.2(6)
C5 C10 C12 110.9(4)
C11 C10 C12 111.7(5)
C5 C10 H10 107.6
C11 C10 H10 107.6
C12 C10 H10 107.6
C10 C11 H11A 109.5
C10 C11 H11B 109.5
H11A C11 H11B 109.5
C10 C11 H11C 109.5
H11A C11 H11C 109.5
H11B C11 H11C 109.5
C10 C12 H12A 109.5
C10 C12 H12B 109.5
H12A C12 H12B 109.5
C10 C12 H12C 109.5
H12A C12 H12C 109.5
H12B C12 H12C 109.5
C9 C13 C15 110.8(4)
C9 C13 C14 112.6(4)
C15 C13 C14 111.1(4)
C9 C13 H13 107.4
C15 C13 H13 107.4
C14 C13 H13 107.4
C13 C14 H14A 109.5
C13 C14 H14B 109.5
H14A C14 H14B 109.5
C13 C14 H14C 109.5
H14A C14 H14C 109.5
H14B C14 H14C 109.5
C13 C15 H15A 109.5
C13 C15 H15B 109.5
H15A C15 H15B 109.5
C13 C15 H15C 109.5
H15A C15 H15C 109.5
H15B C15 H15C 109.5
C17 C16 C21 123.6(4)
C17 C16 N2 118.4(3)
C21 C16 N2 118.0(3)
C18 C17 C16 117.7(4)
C18 C17 C22 119.9(4)
C16 C17 C22 122.4(4)
C19 C18 C17 120.1(4)
C19 C18 H18 119.9
C17 C18 H18 119.9
C18 C19 C20 121.0(4)
C18 C19 H19 119.5
C20 C19 H19 119.5
C19 C20 C21 120.8(5)
C19 C20 H20 119.6
C21 C20 H20 119.6
C20 C21 C16 116.8(4)
C20 C21 C25 120.2(4)
C16 C21 C25 122.9(4)
C24 C22 C23 111.8(6)
C24 C22 C17 110.7(4)
C23 C22 C17 111.6(4)
C24 C22 H22 107.5
C23 C22 H22 107.5
C17 C22 H22 107.5
C22 C23 H23A 109.5
C22 C23 H23B 109.5
H23A C23 H23B 109.5
C22 C23 H23C 109.5
H23A C23 H23C 109.5
H23B C23 H23C 109.5
C22 C24 H24A 109.5
C22 C24 H24B 109.5
H24A C24 H24B 109.5
C22 C24 H24C 109.5
H24A C24 H24C 109.5
H24B C24 H24C 109.5
C21 C25 C27 113.0(4)
C21 C25 C26 110.8(4)
C27 C25 C26 110.2(4)
C21 C25 H25 107.5
C27 C25 H25 107.5
C26 C25 H25 107.5
C25 C26 H26A 109.5
C25 C26 H26B 109.5
H26A C26 H26B 109.5
C25 C26 H26C 109.5
H26A C26 H26C 109.5
H26B C26 H26C 109.5
C25 C27 H27A 109.5
C25 C27 H27B 109.5
H27A C27 H27B 109.5
C25 C27 H27C 109.5
H27A C27 H27C 109.5
H27B C27 H27C 109.5
N4 C28 N3 105.3(4)
N4 C28 Au1 128.6(3)
N3 C28 Au1 126.1(3)
C30 C29 N3 107.0(4)
C30 C29 H29 126.5
N3 C29 H29 126.5
C29 C30 N4 106.5(4)
C29 C30 H30 126.8
N4 C30 H30 126.8
C32 C31 C36 123.0(4)
C32 C31 N3 119.7(4)
C36 C31 N3 117.3(4)
C33 C32 C31 117.9(4)
C33 C32 C37 121.5(4)
C31 C32 C37 120.6(4)
C32 C33 C34 121.4(4)
C32 C33 H33 119.3
C34 C33 H33 119.3
C35 C34 C33 119.0(4)
C35 C34 C38 120.5(4)
C33 C34 C38 120.4(4)
C34 C35 C36 122.1(4)
C34 C35 H35 119.0
C36 C35 H35 119.0
C31 C36 C35 116.5(4)
C31 C36 C39 122.1(4)
C35 C36 C39 121.4(4)
C32 C37 H37A 109.5
C32 C37 H37B 109.5
H37A C37 H37B 109.5
C32 C37 H37C 109.5
H37A C37 H37C 109.5
H37B C37 H37C 109.5
C34 C38 H38A 109.5
C34 C38 H38B 109.5
H38A C38 H38B 109.5
C34 C38 H38C 109.5
H38A C38 H38C 109.5
H38B C38 H38C 109.5
C36 C39 H39A 109.5
C36 C39 H39B 109.5
H39A C39 H39B 109.5
C36 C39 H39C 109.5
H39A C39 H39C 109.5
H39B C39 H39C 109.5
N4 C40 C41 110.9(4)
N4 C40 H40A 109.5
C41 C40 H40A 109.5
N4 C40 H40B 109.5
C41 C40 H40B 109.5
H40A C40 H40B 108.0
O1 C41 C40 109.9(3)
O1 C41 H41A 109.7
C40 C41 H41A 109.7
O1 C41 H41B 109.7
C40 C41 H41B 109.7
H41A C41 H41B 108.2
O2 C42 N5 126.6(4)
O2 C42 O1 123.5(4)
N5 C42 O1 109.8(4)
N5 C43 C44 111.8(4)
N5 C43 H43A 109.3
C44 C43 H43A 109.3
N5 C43 H43B 109.3
C44 C43 H43B 109.3
H43A C43 H43B 107.9
C57 C44 C45 118.6(4)
C57 C44 C43 119.5(4)
C45 C44 C43 121.8(4)
C44 C45 C58 119.2(4)
C44 C45 C46 122.4(4)
C58 C45 C46 118.4(4)
C47 C46 C45 121.2(4)
C47 C46 H46 119.4
C45 C46 H46 119.4
C46 C47 C48 121.9(4)
C46 C47 H47 119.1
C48 C47 H47 119.1
C49 C48 C59 119.2(4)
C49 C48 C47 122.7(4)
C59 C48 C47 118.1(4)
C50 C49 C48 120.1(5)
C50 C49 H49 119.9
C48 C49 H49 119.9
C51 C50 C49 121.5(5)
C51 C50 H50 119.3
C49 C50 H50 119.3
C50 C51 C52 120.2(5)
C50 C51 H51 119.9
C52 C51 H51 119.9
C51 C52 C59 119.1(4)
C51 C52 C53 121.1(4)
C59 C52 C53 119.8(4)
C54 C53 C52 121.0(4)
C54 C53 H53 119.5
C52 C53 H53 119.5
C53 C54 C55 120.1(4)
C53 C54 H54 120.0
C55 C54 H54 120.0
C56 C55 C58 118.1(4)
C56 C55 C54 121.7(4)
C58 C55 C54 120.2(4)
C57 C56 C55 120.5(4)
C57 C56 H56 119.7
C55 C56 H56 119.7
C44 C57 C56 122.5(5)
C44 C57 H57 118.8
C56 C57 H57 118.8
C55 C58 C45 121.1(4)
C55 C58 C59 119.4(4)
C45 C58 C59 119.5(4)
C52 C59 C48 119.9(4)
C52 C59 C58 119.4(4)
C48 C59 C58 120.7(4)
C1 N1 C2 110.5(3)
C1 N1 C4 123.3(3)
C2 N1 C4 125.9(3)
C1 N2 C3 110.3(3)
C1 N2 C16 124.6(3)
C3 N2 C16 124.8(3)
C28 N3 C29 110.1(4)
C28 N3 C31 125.2(4)
C29 N3 C31 124.5(4)
C28 N4 C30 111.1(4)
C28 N4 C40 124.0(3)
C30 N4 C40 124.1(4)
C42 N5 C43 121.4(4)
C42 N5 H5N 110(6)
C43 N5 H5N 128(6)
C42 O1 C41 115.4(3)
F5 P1 F6 90.6(2)
F5 P1 F3 178.7(3)
F6 P1 F3 90.3(3)
F5 P1 F1 89.2(2)
F6 P1 F1 89.8(2)
F3 P1 F1 89.8(2)
F5 P1 F2 90.7(2)
F6 P1 F2 90.8(2)
F3 P1 F2 90.2(2)
F1 P1 F2 179.4(2)
F5 P1 F4 89.7(3)
F6 P1 F4 179.7(3)
F3 P1 F4 89.4(3)
F1 P1 F4 90.4(2)
F2 P1 F4 89.1(2)
C28 Au1 C1 178.20(16)

loop_
_geom_bond_atom_site_label_1
_geom_bond_atom_site_label_2
_geom_bond_distance
C1 N2 1.343(5)
C1 N1 1.348(5)
C1 Au1 2.021(4)
C2 C3 1.336(6)
C2 N1 1.389(5)
C2 H2 0.9500
C3 N2 1.392(5)
C3 H3 0.9500
C4 C5 1.387(7)
C4 C9 1.387(6)
C4 N1 1.444(5)
C5 C6 1.413(6)
C5 C10 1.497(9)
C6 C7 1.382(7)
C6 H6 0.9500
C7 C8 1.382(7)
C7 H7 0.9500
C8 C9 1.399(6)
C8 H8 0.9500
C9 C13 1.518(6)
C10 C11 1.531(5)
C10 C12 1.532(9)
C10 H10 1.0000
C11 H11A 0.9800
C11 H11B 0.9800
C11 H11C 0.9800
C12 H12A 0.9800
C12 H12B 0.9800
C12 H12C 0.9800
C13 C15 1.530(6)
C13 C14 1.533(7)
C13 H13 1.0000
C14 H14A 0.9800
C14 H14B 0.9800
C14 H14C 0.9800
C15 H15A 0.9800
C15 H15B 0.9800
C15 H15C 0.9800
C16 C17 1.390(5)
C16 C21 1.400(6)
C16 N2 1.449(5)
C17 C18 1.389(6)
C17 C22 1.530(6)
C18 C19 1.386(7)
C18 H18 0.9500
C19 C20 1.386(7)
C19 H19 0.9500
C20 C21 1.389(6)
C20 H20 0.9500
C21 C25 1.509(6)
C22 C24 1.510(7)
C22 C23 1.513(7)
C22 H22 1.0000
C23 H23A 0.9800
C23 H23B 0.9800
C23 H23C 0.9800
C24 H24A 0.9800
C24 H24B 0.9800
C24 H24C 0.9800
C25 C27 1.531(7)
C25 C26 1.534(7)
C25 H25 1.0000
C26 H26A 0.9800
C26 H26B 0.9800
C26 H26C 0.9800
C27 H27A 0.9800
C27 H27B 0.9800
C27 H27C 0.9800
C28 N4 1.341(5)
C28 N3 1.359(5)
C28 Au1 2.013(4)
C29 C30 1.347(7)
C29 N3 1.390(6)
C29 H29 0.9500
C30 N4 1.387(5)
C30 H30 0.9500
C31 C32 1.384(6)
C31 C36 1.398(6)
C31 N3 1.431(7)
C32 C33 1.381(6)
C32 C37 1.502(6)
C33 C34 1.394(6)
C33 H33 0.9500
C34 C35 1.370(7)
C34 C38 1.515(6)
C35 C36 1.403(6)
C35 H35 0.9500
C36 C39 1.504(7)
C37 H37A 0.9800
C37 H37B 0.9800
C37 H37C 0.9800
C38 H38A 0.9800
C38 H38B 0.9800
C38 H38C 0.9800
C39 H39A 0.9800
C39 H39B 0.9800
C39 H39C 0.9800
C40 N4 1.465(5)
C40 C41 1.515(6)
C40 H40A 0.9900
C40 H40B 0.9900
C41 O1 1.440(5)
C41 H41A 0.9900
C41 H41B 0.9900
C42 O2 1.201(5)
C42 N5 1.346(6)
C42 O1 1.366(5)
C43 N5 1.461(6)
C43 C44 1.490(6)
C43 H43A 0.9900
C43 H43B 0.9900
C44 C57 1.381(7)
C44 C45 1.418(6)
C45 C58 1.426(6)
C45 C46 1.446(6)
C46 C47 1.346(6)
C46 H46 0.9500
C47 C48 1.438(7)
C47 H47 0.9500
C48 C49 1.405(6)
C48 C59 1.416(6)
C49 C50 1.383(7)
C49 H49 0.9500
C50 C51 1.376(7)
C50 H50 0.9500
C51 C52 1.407(6)
C51 H51 0.9500
C52 C59 1.416(6)
C52 C53 1.418(6)
C53 C54 1.367(7)
C53 H53 0.9500
C54 C55 1.427(6)
C54 H54 0.9500
C55 C56 1.406(6)
C55 C58 1.408(6)
C56 C57 1.388(7)
C56 H56 0.9500
C57 H57 0.9500
C58 C59 1.428(6)
N5 H5N 0.86(3)
F1 P1 1.588(3)
F2 P1 1.588(3)
F3 P1 1.576(4)
F4 P1 1.593(4)
F5 P1 1.564(3)
F6 P1 1.573(4)

loop_
_geom_torsion_atom_site_label_1
_geom_torsion_atom_site_label_2
_geom_torsion_atom_site_label_3
_geom_torsion_atom_site_label_4
_geom_torsion
N1 C2 C3 N2 1.1(5)
C9 C4 C5 C6 -1.8(7)
N1 C4 C5 C6 175.8(4)
C9 C4 C5 C10 177.3(4)
N1 C4 C5 C10 -5.1(7)
C4 C5 C6 C7 0.1(7)
C10 C5 C6 C7 -179.0(5)
C5 C6 C7 C8 1.6(7)
C6 C7 C8 C9 -1.8(7)
C5 C4 C9 C8 1.6(7)
N1 C4 C9 C8 -176.0(4)
C5 C4 C9 C13 179.9(5)
N1 C4 C9 C13 2.3(6)
C7 C8 C9 C4 0.2(7)
C7 C8 C9 C13 -178.1(4)
C4 C5 C10 C11 -125.8(5)
C6 C5 C10 C11 53.2(6)
C4 C5 C10 C12 109.2(6)
C6 C5 C10 C12 -71.8(6)
C4 C9 C13 C15 -104.8(5)
C8 C9 C13 C15 73.4(6)
C4 C9 C13 C14 130.1(5)
C8 C9 C13 C14 -51.7(6)
C21 C16 C17 C18 1.4(6)
N2 C16 C17 C18 -179.5(3)
C21 C16 C17 C22 -179.6(4)
N2 C16 C17 C22 -0.5(6)
C16 C17 C18 C19 -1.4(6)
C22 C17 C18 C19 179.5(4)
C17 C18 C19 C20 0.3(6)
C18 C19 C20 C21 1.0(7)
C19 C20 C21 C16 -1.0(6)
C19 C20 C21 C25 -178.6(4)
C17 C16 C21 C20 -0.2(6)
N2 C16 C21 C20 -179.3(4)
C17 C16 C21 C25 177.3(4)
N2 C16 C21 C25 -1.8(6)
C18 C17 C22 C24 76.4(6)
C16 C17 C22 C24 -102.7(6)
C18 C17 C22 C23 -48.9(6)
C16 C17 C22 C23 132.1(5)
C20 C21 C25 C27 -45.6(6)
C16 C21 C25 C27 137.0(4)
C20 C21 C25 C26 78.6(5)
C16 C21 C25 C26 -98.8(5)
N3 C29 C30 N4 -1.0(5)
C36 C31 C32 C33 -3.0(6)
N3 C31 C32 C33 175.9(3)
C36 C31 C32 C37 177.6(4)
N3 C31 C32 C37 -3.6(6)
C31 C32 C33 C34 0.5(6)
C37 C32 C33 C34 179.9(4)
C32 C33 C34 C35 2.3(6)
C32 C33 C34 C38 -177.6(4)
C33 C34 C35 C36 -3.0(7)
C38 C34 C35 C36 177.0(4)
C32 C31 C36 C35 2.4(6)
N3 C31 C36 C35 -176.5(4)
C32 C31 C36 C39 -177.8(4)
N3 C31 C36 C39 3.4(6)
C34 C35 C36 C31 0.7(7)
C34 C35 C36 C39 -179.2(5)
N4 C40 C41 O1 54.3(5)
N5 C43 C44 C57 -109.3(5)
N5 C43 C44 C45 68.8(6)
C57 C44 C45 C58 2.1(7)
C43 C44 C45 C58 -176.0(4)
C57 C44 C45 C46 -178.0(4)
C43 C44 C45 C46 3.8(7)
C44 C45 C46 C47 -177.3(4)
C58 C45 C46 C47 2.6(6)
C45 C46 C47 C48 0.5(7)
C46 C47 C48 C49 179.5(5)
C46 C47 C48 C59 -2.7(7)
C59 C48 C49 C50 -0.6(7)
C47 C48 C49 C50 177.2(4)
C48 C49 C50 C51 0.9(7)
C49 C50 C51 C52 -0.2(7)
C50 C51 C52 C59 -0.8(7)
C50 C51 C52 C53 178.5(4)
C51 C52 C53 C54 176.8(4)
C59 C52 C53 C54 -3.9(6)
C52 C53 C54 C55 4.8(7)
C53 C54 C55 C56 176.0(4)
C53 C54 C55 C58 -3.5(7)
C58 C55 C56 C57 1.5(6)
C54 C55 C56 C57 -178.0(5)
C45 C44 C57 C56 -0.5(8)
C43 C44 C57 C56 177.6(4)
C55 C56 C57 C44 -1.3(8)
C56 C55 C58 C45 0.1(6)
C54 C55 C58 C45 179.6(4)
C56 C55 C58 C59 -178.3(4)
C54 C55 C58 C59 1.2(6)
C44 C45 C58 C55 -1.9(6)
C46 C45 C58 C55 178.3(4)
C44 C45 C58 C59 176.5(4)
C46 C45 C58 C59 -3.4(6)
C51 C52 C59 C48 1.1(6)
C53 C52 C59 C48 -178.3(4)
C51 C52 C59 C58 -179.0(4)
C53 C52 C59 C58 1.6(6)
C49 C48 C59 C52 -0.4(6)
C47 C48 C59 C52 -178.3(4)
C49 C48 C59 C58 179.7(4)
C47 C48 C59 C58 1.9(6)
C55 C58 C59 C52 -0.3(6)
C45 C58 C59 C52 -178.7(4)
C55 C58 C59 C48 179.5(4)
C45 C58 C59 C48 1.2(6)
N2 C1 N1 C2 -0.3(4)
Au1 C1 N1 C2 -177.1(3)
N2 C1 N1 C4 -174.8(3)
Au1 C1 N1 C4 8.4(6)
C3 C2 N1 C1 -0.5(5)
C3 C2 N1 C4 173.8(4)
C5 C4 N1 C1 -94.0(5)
C9 C4 N1 C1 83.8(5)
C5 C4 N1 C2 92.3(5)
C9 C4 N1 C2 -89.9(5)
N1 C1 N2 C3 1.0(4)
Au1 C1 N2 C3 177.9(3)
N1 C1 N2 C16 175.1(3)
Au1 C1 N2 C16 -8.1(5)
C2 C3 N2 C1 -1.4(5)
C2 C3 N2 C16 -175.4(3)
C17 C16 N2 C1 -80.5(5)
C21 C16 N2 C1 98.6(4)
C17 C16 N2 C3 92.7(4)
C21 C16 N2 C3 -88.1(5)
N4 C28 N3 C29 -0.7(5)
Au1 C28 N3 C29 178.6(3)
N4 C28 N3 C31 174.2(4)
Au1 C28 N3 C31 -6.5(6)
C30 C29 N3 C28 1.1(6)
C30 C29 N3 C31 -173.9(4)
C32 C31 N3 C28 93.6(5)
C36 C31 N3 C28 -87.5(5)
C32 C31 N3 C29 -92.2(5)
C36 C31 N3 C29 86.7(6)
N3 C28 N4 C30 0.1(5)
Au1 C28 N4 C30 -179.2(3)
N3 C28 N4 C40 -170.2(4)
Au1 C28 N4 C40 10.5(6)
C29 C30 N4 C28 0.5(5)
C29 C30 N4 C40 170.8(4)
C41 C40 N4 C28 76.6(5)
C41 C40 N4 C30 -92.5(5)
O2 C42 N5 C43 -2.1(7)
O1 C42 N5 C43 177.3(4)
C44 C43 N5 C42 -119.3(5)
O2 C42 O1 C41 9.1(6)
N5 C42 O1 C41 -170.4(4)
C40 C41 O1 C42 81.8(4)

loop_
_platon_squeeze_void_nr
_platon_squeeze_void_average_x
_platon_squeeze_void_average_y
_platon_squeeze_void_average_z
_platon_squeeze_void_volume
_platon_squeeze_void_count_electrons
_platon_squeeze_void_content
1 0.232 0.534 0.205 177 44 ' '
2 -0.232 0.034 0.795 177 45 ' '
3 0.175 0.213 0.593 12 0 ' '
4 0.825 0.713 0.407 12 0 ' '
